data_7238270
loop_
_publ_author_name
'Chen, Shuo-ping'
'Zhang, Yu-qin'
'Hu, Le'
'He, Hong-zhen'
'Yuan, Liang-jie'

_publ_section_title
;
 Hydrogen-bonded assembly of aminophosphonic anions: different 1D, 2D and
 3D supramolecular architectures
;
_journal_issue 10
_journal_name_full CrystEngComm
_journal_page_first 3327
_journal_paper_doi 10.1039/c003756g
_journal_volume 12
_journal_year 2010
_chemical_formula_sum 'C4 H20 N2 O9 P2'
_chemical_formula_weight 302.16
_space_group_IT_number 15
_space_group_name_Hall '-C 2yc'
_space_group_name_H-M_alt 'C 1 2/c 1'
_symmetry_cell_setting monoclinic
_symmetry_space_group_name_H-M 'C 1 2/c 1'
_atom_sites_solution_hydrogens geom
_atom_sites_solution_primary direct
_atom_sites_solution_secondary difmap
_audit_creation_method SHELXL-97
_cell_angle_alpha 90.00
_cell_angle_beta 117.990(5)
_cell_angle_gamma 90.00
_cell_formula_units_Z 8
_cell_length_a 19.629(8)
_cell_length_b 6.963(3)
_cell_length_c 20.786(11)
_cell_measurement_reflns_used 4782
_cell_measurement_temperature 273(2)
_cell_measurement_theta_max 29.67
_cell_measurement_theta_min 2.22
_cell_volume 2509(2)
_computing_cell_refinement 'Bruker SMART'
_computing_data_collection 'Bruker SMART'
_computing_data_reduction 'Bruker SAINT'
_computing_molecular_graphics 'Bruker SHELXTL'
_computing_publication_material 'Bruker SHELXTL'
_computing_structure_refinement 'SHELXL-97 (Sheldrick, 1997)'
_computing_structure_solution 'SHELXS-97 (Sheldrick, 1990)'
_diffrn_ambient_temperature 273(2)
_diffrn_measured_fraction_theta_full 0.998
_diffrn_measured_fraction_theta_max 0.998
_diffrn_measurement_device_type 'CCD area detector'
_diffrn_measurement_method 'phi and omega scans'
_diffrn_radiation_monochromator graphite
_diffrn_radiation_source 'fine-focus sealed tube'
_diffrn_radiation_type MoK\a
_diffrn_radiation_wavelength 0.71073
_diffrn_reflns_av_R_equivalents 0.0187
_diffrn_reflns_av_sigmaI/netI 0.0215
_diffrn_reflns_limit_h_max 17
_diffrn_reflns_limit_h_min -24
_diffrn_reflns_limit_k_max 8
_diffrn_reflns_limit_k_min -8
_diffrn_reflns_limit_l_max 25
_diffrn_reflns_limit_l_min -25
_diffrn_reflns_number 6990
_diffrn_reflns_theta_full 26.00
_diffrn_reflns_theta_max 26.00
_diffrn_reflns_theta_min 2.22
_exptl_absorpt_coefficient_mu 0.386
_exptl_absorpt_correction_T_max 0.9165
_exptl_absorpt_correction_T_min 0.8158
_exptl_absorpt_correction_type multi-scan
_exptl_absorpt_process_details SADABS
_exptl_crystal_colour colorless
_exptl_crystal_density_diffrn 1.600
_exptl_crystal_density_method 'not measured'
_exptl_crystal_description block
_exptl_crystal_F_000 1280
_exptl_crystal_size_max 0.55
_exptl_crystal_size_mid 0.37
_exptl_crystal_size_min 0.23
_refine_diff_density_max 0.390
_refine_diff_density_min -0.286
_refine_diff_density_rms 0.056
_refine_ls_extinction_coef 0.0135(6)
_refine_ls_extinction_expression Fc^*^=kFc[1+0.001xFc^2^\l^3^/sin(2\q)]^-1/4^
_refine_ls_extinction_method SHELXL
_refine_ls_goodness_of_fit_ref 1.118
_refine_ls_hydrogen_treatment mixed
_refine_ls_matrix_type full
_refine_ls_number_parameters 185
_refine_ls_number_reflns 2468
_refine_ls_number_restraints 11
_refine_ls_restrained_S_all 1.117
_refine_ls_R_factor_all 0.0298
_refine_ls_R_factor_gt 0.0274
_refine_ls_shift/su_max 0.028
_refine_ls_shift/su_mean 0.002
_refine_ls_structure_factor_coef Fsqd
_refine_ls_weighting_details 'calc w=1/[\s^2^(Fo^2^)+(0.0367P)^2^+2.5724P] where P=(Fo^2^+2Fc^2^)/3'
_refine_ls_weighting_scheme calc
_refine_ls_wR_factor_gt 0.0765
_refine_ls_wR_factor_ref 0.0784
_reflns_number_gt 2269
_reflns_number_total 2468
_reflns_threshold_expression >2sigma(I)
_cod_data_source_file c003756g.txt
_cod_data_source_block 91109csp_0m
_cod_depositor_comments
;
The following automatic conversions were performed:

data item '_exptl_absorpt_correction_type' value 'Multi-scan' was
changed to 'multi-scan' in accordance with the
/home/saulius/struct/COD-crude-data/automatic-downloads/DataCite-retrospective/RSC/depositions/lib/dictionaries/cif_core.dic
dictionary named 'cif_core.dic' version 2.4.2 last updated on
2011-04-26.

data item '_symmetry_cell_setting' value 'Monoclinic' was changed to
'monoclinic' in accordance with the
/home/saulius/struct/COD-crude-data/automatic-downloads/DataCite-retrospective/RSC/depositions/lib/dictionaries/cif_core.dic
dictionary named 'cif_core.dic' version 2.4.2 last updated on
2011-04-26.

Automatic conversion script
Id: cif_fix_values 6909 2019-04-08 15:41:33Z antanas 
;
_cod_original_cell_volume 2508.8(19)
_cod_original_sg_symbol_H-M C2/c
_cod_database_code 7238270

loop_
_symmetry_equiv_pos_as_xyz
'x, y, z'
'-x, y, -z+1/2'
'x+1/2, y+1/2, z'
'-x+1/2, y+1/2, -z+1/2'
'-x, -y, -z'
'x, -y, z-1/2'
'-x+1/2, -y+1/2, -z'
'x+1/2, -y+1/2, z-1/2'

loop_
_atom_site_label
_atom_site_type_symbol
_atom_site_fract_x
_atom_site_fract_y
_atom_site_fract_z
_atom_site_U_iso_or_equiv
_atom_site_adp_type
_atom_site_occupancy
_atom_site_symmetry_multiplicity
_atom_site_calc_flag
_atom_site_refinement_flags
C1 C 0.34775(9) 0.2254(2) 0.23617(8) 0.0183(3) Uani 1 1 d .
C2 C 0.40328(10) 0.3802(2) 0.23720(10) 0.0268(4) Uani 1 1 d .
H2A H 0.3832 0.5045 0.2392 0.040 Uiso 1 1 calc R
H2B H 0.4089 0.3706 0.1938 0.040 Uiso 1 1 calc R
H2C H 0.4526 0.3628 0.2792 0.040 Uiso 1 1 calc R
C3 C 0.31611(11) 0.6497(3) 0.05309(10) 0.0335(4) Uani 1 1 d .
H3A H 0.3002 0.5163 0.0435 0.040 Uiso 1 1 calc R
H3B H 0.3682 0.6532 0.0932 0.040 Uiso 1 1 calc R
C4 C 0.18440(11) 0.7643(3) 0.01346(10) 0.0318(4) Uani 1 1 d .
H4A H 0.1529 0.8419 0.0280 0.038 Uiso 1 1 calc R
H4B H 0.1625 0.6362 0.0022 0.038 Uiso 1 1 calc R
H1 H 0.1848(19) 0.202(4) 0.2031(15) 0.085(8) Uiso 1 1 d D
H5 H 0.4978(10) -0.024(5) 0.3126(18) 0.085(8) Uiso 1 1 d D
H1W1 H 0.4775(19) 0.773(4) 0.3962(16) 0.133(12) Uiso 1 1 d D
H2W1 H 0.483(2) 0.593(3) 0.422(2) 0.133(12) Uiso 1 1 d D
H1W2 H 0.5263(12) 0.281(8) 0.437(2) 0.163(15) Uiso 1 1 d D
H2W2 H 0.483(2) 0.282(8) 0.4709(13) 0.163(15) Uiso 1 1 d D
H1W3 H 0.1504(13) 0.324(4) 0.9338(12) 0.070(6) Uiso 1 1 d D
H2W3 H 0.1630(11) 0.255(4) 0.9988(8) 0.070(6) Uiso 1 1 d D
N1 N 0.33998(8) 0.24482(19) 0.30484(7) 0.0205(3) Uani 1 1 d .
H1A H 0.3866 0.2445 0.3434 0.031 Uiso 1 1 calc R
H1B H 0.3126 0.1468 0.3080 0.031 Uiso 1 1 calc R
H1C H 0.3161 0.3546 0.3035 0.031 Uiso 1 1 calc R
N2 N 0.26388(9) 0.7544(2) 0.07400(8) 0.0300(3) Uani 1 1 d .
H2D H 0.2634 0.6951 0.1123 0.036 Uiso 1 1 calc R
H2E H 0.2819 0.8743 0.0879 0.036 Uiso 1 1 calc R
O1 O 0.19504(7) 0.14755(16) 0.17743(7) 0.0243(3) Uani 1 1 d D
O2 O 0.23476(7) 0.47172(16) 0.15246(6) 0.0239(3) Uani 1 1 d .
O3 O 0.25235(7) 0.16763(17) 0.09252(6) 0.0270(3) Uani 1 1 d .
O4 O 0.32698(7) -0.15809(16) 0.23063(6) 0.0257(3) Uani 1 1 d .
O5 O 0.45924(7) -0.03006(19) 0.31255(6) 0.0286(3) Uani 1 1 d D
O6 O 0.40737(7) -0.02281(18) 0.17578(6) 0.0272(3) Uani 1 1 d .
O1W O 0.50574(11) 0.6995(3) 0.43051(10) 0.0623(5) Uani 1 1 d D
O2W O 0.48059(9) 0.3003(3) 0.42934(9) 0.0558(4) Uani 1 1 d D
O3W O 0.12829(9) 0.3006(3) 0.95900(8) 0.0468(4) Uani 1 1 d D
P1 P 0.38714(2) -0.01551(6) 0.23805(2) 0.01938(14) Uani 1 1 d .
P2 P 0.25168(2) 0.26064(5) 0.15688(2) 0.01843(14) Uani 1 1 d .

loop_
_atom_site_aniso_label
_atom_site_aniso_U_11
_atom_site_aniso_U_22
_atom_site_aniso_U_33
_atom_site_aniso_U_23
_atom_site_aniso_U_13
_atom_site_aniso_U_12
C1 0.0202(7) 0.0193(7) 0.0178(7) -0.0009(6) 0.0110(6) -0.0004(6)
C2 0.0261(8) 0.0250(8) 0.0326(9) -0.0003(7) 0.0163(7) -0.0043(7)
C3 0.0379(10) 0.0350(10) 0.0275(9) 0.0051(7) 0.0151(8) 0.0059(8)
C4 0.0364(10) 0.0330(9) 0.0302(9) 0.0002(7) 0.0191(8) -0.0008(8)
N1 0.0227(7) 0.0211(7) 0.0189(7) -0.0019(5) 0.0109(5) 0.0001(5)
N2 0.0424(9) 0.0301(8) 0.0196(7) -0.0006(6) 0.0163(7) -0.0030(6)
O1 0.0233(6) 0.0217(6) 0.0302(6) -0.0015(5) 0.0145(5) -0.0025(4)
O2 0.0287(6) 0.0199(6) 0.0262(6) 0.0031(4) 0.0156(5) 0.0028(4)
O3 0.0308(6) 0.0300(6) 0.0198(6) -0.0028(5) 0.0115(5) 0.0033(5)
O4 0.0290(6) 0.0211(6) 0.0300(6) -0.0012(5) 0.0163(5) -0.0020(5)
O5 0.0236(6) 0.0387(7) 0.0224(6) 0.0025(5) 0.0098(5) 0.0056(5)
O6 0.0278(6) 0.0360(7) 0.0220(6) -0.0008(5) 0.0151(5) 0.0050(5)
O1W 0.0597(11) 0.0666(12) 0.0493(10) 0.0108(9) 0.0162(8) -0.0026(9)
O2W 0.0424(9) 0.0743(12) 0.0360(8) -0.0135(8) 0.0062(7) 0.0035(8)
O3W 0.0472(9) 0.0589(10) 0.0354(8) 0.0088(7) 0.0203(7) 0.0025(8)
P1 0.0204(2) 0.0203(2) 0.0197(2) -0.00068(15) 0.01130(17) 0.00149(15)
P2 0.0203(2) 0.0183(2) 0.0172(2) -0.00006(14) 0.00921(17) 0.00047(14)

loop_
_atom_type_symbol
_atom_type_description
_atom_type_scat_dispersion_real
_atom_type_scat_dispersion_imag
_atom_type_scat_source
C C 0.0033 0.0016 'International Tables Vol C Tables 4.2.6.8 and 6.1.1.4'
H H 0.0000 0.0000 'International Tables Vol C Tables 4.2.6.8 and 6.1.1.4'
N N 0.0061 0.0033 'International Tables Vol C Tables 4.2.6.8 and 6.1.1.4'
O O 0.0106 0.0060 'International Tables Vol C Tables 4.2.6.8 and 6.1.1.4'
P P 0.1023 0.0942 'International Tables Vol C Tables 4.2.6.8 and 6.1.1.4'

loop_
_geom_angle_atom_site_label_1
_geom_angle_atom_site_label_2
_geom_angle_atom_site_label_3
_geom_angle
_geom_angle_site_symmetry_1
_geom_angle_site_symmetry_3
N1 C1 C2 108.15(12) . .
N1 C1 P1 106.83(10) . .
C2 C1 P1 110.70(11) . .
N1 C1 P2 108.51(10) . .
C2 C1 P2 109.97(11) . .
P1 C1 P2 112.51(8) . .
C1 C2 H2A 109.5 . .
C1 C2 H2B 109.5 . .
H2A C2 H2B 109.5 . .
C1 C2 H2C 109.5 . .
H2A C2 H2C 109.5 . .
H2B C2 H2C 109.5 . .
N2 C3 C4 111.57(15) . 7_565
N2 C3 H3A 109.3 . .
C4 C3 H3A 109.3 7_565 .
N2 C3 H3B 109.3 . .
C4 C3 H3B 109.3 7_565 .
H3A C3 H3B 108.0 . .
N2 C4 C3 110.54(15) . 7_565
N2 C4 H4A 109.5 . .
C3 C4 H4A 109.5 7_565 .
N2 C4 H4B 109.5 . .
C3 C4 H4B 109.5 7_565 .
H4A C4 H4B 108.1 . .
C1 N1 H1A 109.5 . .
C1 N1 H1B 109.5 . .
H1A N1 H1B 109.5 . .
C1 N1 H1C 109.5 . .
H1A N1 H1C 109.5 . .
H1B N1 H1C 109.5 . .
C4 N2 C3 111.92(14) . .
C4 N2 H2D 109.2 . .
C3 N2 H2D 109.2 . .
C4 N2 H2E 109.2 . .
C3 N2 H2E 109.2 . .
H2D N2 H2E 107.9 . .
P2 O1 H1 113(3) . .
P1 O5 H5 116(3) . .
H1W1 O1W H2W1 106.7(16) . .
H1W2 O2W H2W2 104.2(16) . .
H1W3 O3W H2W3 105.5(15) . .
O4 P1 O6 113.51(7) . .
O4 P1 O5 111.73(7) . .
O6 P1 O5 111.76(8) . .
O4 P1 C1 107.43(7) . .
O6 P1 C1 106.69(7) . .
O5 P1 C1 105.13(7) . .
O3 P2 O2 117.73(7) . .
O3 P2 O1 109.29(7) . .
O2 P2 O1 110.00(7) . .
O3 P2 C1 107.90(7) . .
O2 P2 C1 106.79(7) . .
O1 P2 C1 104.25(7) . .

loop_
_geom_bond_atom_site_label_1
_geom_bond_atom_site_label_2
_geom_bond_distance
_geom_bond_site_symmetry_2
C1 N1 1.511(2) .
C1 C2 1.526(2) .
C1 P1 1.8396(17) .
C1 P2 1.8482(17) .
C2 H2A 0.9600 .
C2 H2B 0.9600 .
C2 H2C 0.9600 .
C3 N2 1.480(2) .
C3 C4 1.503(3) 7_565
C3 H3A 0.9700 .
C3 H3B 0.9700 .
C4 N2 1.476(2) .
C4 C3 1.503(3) 7_565
C4 H4A 0.9700 .
C4 H4B 0.9700 .
N1 H1A 0.8900 .
N1 H1B 0.8900 .
N1 H1C 0.8900 .
N2 H2D 0.9000 .
N2 H2E 0.9000 .
O1 P2 1.5763(12) .
O1 H1 0.754(10) .
O2 P2 1.5002(13) .
O3 P2 1.4919(13) .
O4 P1 1.4944(13) .
O5 P1 1.5344(13) .
O5 H5 0.758(10) .
O6 P1 1.5224(13) .
O1W H1W1 0.840(10) .
O1W H2W1 0.841(10) .
O2W H1W2 0.848(10) .
O2W H2W2 0.853(10) .
O3W H1W3 0.839(10) .
O3W H2W3 0.847(10) .

loop_
_geom_hbond_atom_site_label_D
_geom_hbond_atom_site_label_H
_geom_hbond_atom_site_label_A
_geom_hbond_distance_DH
_geom_hbond_distance_HA
_geom_hbond_distance_DA
_geom_hbond_angle_DHA
_geom_hbond_site_symmetry_A
O1 H1 O4 0.754(10) 1.789(11) 2.5388(18) 173(4) 4
O5 H5 O6 0.758(10) 1.760(11) 2.5141(19) 172(4) 2_655
O1W H1W1 O5 0.840(10) 2.11(2) 2.879(2) 152(4) 1_565
O1W H2W1 O2W 0.841(10) 2.047(19) 2.821(3) 153(4) .
O2W H1W2 O3W 0.848(10) 1.915(13) 2.757(3) 171(5) 8
O2W H2W2 O1W 0.853(10) 1.960(16) 2.797(3) 167(5) 5_666
O3W H1W3 O3 0.839(10) 2.219(14) 3.007(2) 156(2) 7_556
O3W H1W3 O6 0.839(10) 2.44(2) 2.982(2) 123(2) 7_556
O3W H2W3 O3 0.847(10) 2.010(11) 2.854(2) 174(3) 1_556
N1 H1A O2W 0.89 1.91 2.786(2) 167.2 .
N1 H1B O2 0.89 1.93 2.7891(18) 160.4 4_545
N1 H1C O1 0.89 2.11 2.951(2) 157.6 4
N1 H1C O4 0.89 2.56 3.078(2) 118.2 4
N2 H2D O2 0.90 1.97 2.781(2) 149.5 .
N2 H2D O4 0.90 2.40 2.953(2) 119.6 1_565
N2 H2E O3 0.90 2.14 2.926(2) 145.8 1_565
N2 H2E O6 0.90 2.39 3.037(2) 129.3 1_565

loop_
_geom_torsion_atom_site_label_1
_geom_torsion_atom_site_label_2
_geom_torsion_atom_site_label_3
_geom_torsion_atom_site_label_4
_geom_torsion
_geom_torsion_site_symmetry_1
C3 C4 N2 C3 -55.0(2) 7_565
C4 C3 N2 C4 55.5(2) 7_565
N1 C1 P1 O4 67.12(11) .
C2 C1 P1 O4 -175.35(11) .
P2 C1 P1 O4 -51.85(10) .
N1 C1 P1 O6 -170.83(9) .
C2 C1 P1 O6 -53.29(12) .
P2 C1 P1 O6 70.20(10) .
N1 C1 P1 O5 -52.01(11) .
C2 C1 P1 O5 65.52(12) .
P2 C1 P1 O5 -170.98(8) .
N1 C1 P2 O3 -157.83(10) .
C2 C1 P2 O3 84.06(12) .
P1 C1 P2 O3 -39.84(10) .
N1 C1 P2 O2 74.72(11) .
C2 C1 P2 O2 -43.39(12) .
P1 C1 P2 O2 -167.29(7) .
N1 C1 P2 O1 -41.72(11) .
C2 C1 P2 O1 -159.83(11) .
P1 C1 P2 O1 76.27(9) .
